data_4069328
loop_
_publ_author_name
'Jothibasu, Ramasamy'
'Huynh, Han Vinh'

_publ_section_title
;
 Mixed Azido-N-Heterocyclic Carbene Complexes of Nickel(II) as a Template
 for New Organometallics Bearing Carbodiimido, Tetrazolato, and Abnormal
 Tetrazolin-5-ylidene Ligands
;
_journal_issue 8
_journal_name_full Organometallics
_journal_page_first 2505
_journal_paper_doi 10.1021/om900140e
_journal_volume 28
_journal_year 2009
_chemical_formula_sum 'C40 H64 B2 Cl4 F8 N12 Ni'
_chemical_formula_weight 1087.16
_chemical_name_systematic
; 
 ? 
;
_space_group_IT_number 14
_symmetry_cell_setting monoclinic
_symmetry_space_group_name_Hall '-P 2ybc'
_symmetry_space_group_name_H-M 'P 1 21/c 1'
_atom_sites_solution_hydrogens geom
_atom_sites_solution_primary direct
_atom_sites_solution_secondary difmap
_audit_creation_method SHELXL-97
_cell_angle_alpha 90.00
_cell_angle_beta 101.612(4)
_cell_angle_gamma 90.00
_cell_formula_units_Z 4
_cell_length_a 10.6035(15)
_cell_length_b 28.218(4)
_cell_length_c 17.741(3)
_cell_measurement_reflns_used 906
_cell_measurement_temperature 223(2)
_cell_measurement_theta_max 16.78
_cell_measurement_theta_min 2.19
_cell_volume 5199.6(14)
_computing_cell_refinement 'Bruker SMART'
_computing_data_collection 'Bruker SMART'
_computing_data_reduction 'Bruker SAINT'
_computing_molecular_graphics 'Bruker SHELXTL'
_computing_publication_material 'Bruker SHELXTL'
_computing_structure_refinement 'SHELXL-97 (Sheldrick, 1997)'
_computing_structure_solution 'SHELXS-97 (Sheldrick, 1990)'
_diffrn_ambient_temperature 223(2)
_diffrn_measured_fraction_theta_full 1.000
_diffrn_measured_fraction_theta_max 1.000
_diffrn_measurement_device_type 'CCD area detector'
_diffrn_measurement_method 'phi and omega scans'
_diffrn_radiation_monochromator graphite
_diffrn_radiation_source 'fine-focus sealed tube'
_diffrn_radiation_type MoK\a
_diffrn_radiation_wavelength 0.71073
_diffrn_reflns_av_R_equivalents 0.1724
_diffrn_reflns_av_sigmaI/netI 0.1907
_diffrn_reflns_limit_h_max 12
_diffrn_reflns_limit_h_min -12
_diffrn_reflns_limit_k_max 33
_diffrn_reflns_limit_k_min -28
_diffrn_reflns_limit_l_max 21
_diffrn_reflns_limit_l_min -20
_diffrn_reflns_number 29880
_diffrn_reflns_theta_full 25.00
_diffrn_reflns_theta_max 25.00
_diffrn_reflns_theta_min 1.44
_exptl_absorpt_coefficient_mu 0.649
_exptl_absorpt_correction_T_max 0.9871
_exptl_absorpt_correction_T_min 0.7544
_exptl_absorpt_correction_type multi-scan
_exptl_absorpt_process_details 'Sadabs, (Sheldrick 2001)'
_exptl_crystal_colour 'Pale Yellow'
_exptl_crystal_density_diffrn 1.389
_exptl_crystal_density_meas ?
_exptl_crystal_density_method 'not measured'
_exptl_crystal_description Needle
_exptl_crystal_F_000 2264
_exptl_crystal_size_max 0.46
_exptl_crystal_size_mid 0.02
_exptl_crystal_size_min 0.02
_refine_diff_density_max 0.749
_refine_diff_density_min -0.641
_refine_diff_density_rms 0.110
_refine_ls_extinction_coef 0.0137(11)
_refine_ls_extinction_expression Fc^*^=kFc[1+0.001xFc^2^\l^3^/sin(2\q)]^-1/4^
_refine_ls_extinction_method SHELXL
_refine_ls_goodness_of_fit_ref 1.104
_refine_ls_hydrogen_treatment constr
_refine_ls_matrix_type full
_refine_ls_number_parameters 661
_refine_ls_number_reflns 9164
_refine_ls_number_restraints 88
_refine_ls_restrained_S_all 1.103
_refine_ls_R_factor_all 0.2094
_refine_ls_R_factor_gt 0.1271
_refine_ls_shift/su_max 0.003
_refine_ls_shift/su_mean 0.000
_refine_ls_structure_factor_coef Fsqd
_refine_ls_weighting_details 'calc w=1/[\s^2^(Fo^2^)+(0.1000P)^2^+9.8893P] where P=(Fo^2^+2Fc^2^)/3'
_refine_ls_weighting_scheme calc
_refine_ls_wR_factor_gt 0.2481
_refine_ls_wR_factor_ref 0.2861
_reflns_number_gt 5064
_reflns_number_total 9164
_reflns_threshold_expression >2sigma(I)
_cod_data_source_file om900140e_si_004.cif
_cod_data_source_block 8492
_cod_depositor_comments
;
The following automatic conversions were performed:

'_symmetry_cell_setting' value 'Monoclinic' changed to 'monoclinic'
according to /home/saulius/struct/CIF-dictionaries/cif_core.dic
dictionary named 'cif_core.dic' version 2.4.2 from
2011-04-26.

'_exptl_absorpt_correction_type' value 'Multi-scan'
changed to 'multi-scan' according to
/home/saulius/struct/CIF-dictionaries/cif_core.dic dictionary named
'cif_core.dic' version 2.4.2 from 2011-04-26.

Automatic conversion script
Id: cif_fix_values 1715 2011-07-08 13:25:40Z adriana 

The following automatic conversions were performed:

'_exptl_crystal_density_meas' value 'not measured' was changed to '?'
- the value is perceived as not measured.

Automatic conversion script
Id: cif_fix_values 3008 2015-01-20 13:52:24Z robertas 
;
_cod_original_cell_volume 5199.8(13)
_cod_original_sg_symbol_H-M P2(1)/c
_cod_database_code 4069328

loop_
_symmetry_equiv_pos_as_xyz
'x, y, z'
'-x, y+1/2, -z+1/2'
'-x, -y, -z'
'x, -y-1/2, z-1/2'

loop_
_atom_site_label
_atom_site_type_symbol
_atom_site_fract_x
_atom_site_fract_y
_atom_site_fract_z
_atom_site_U_iso_or_equiv
_atom_site_adp_type
_atom_site_occupancy
_atom_site_symmetry_multiplicity
_atom_site_calc_flag
_atom_site_refinement_flags
_atom_site_disorder_assembly
_atom_site_disorder_group
Ni1 Ni 0.12867(10) 0.37001(4) 0.25744(6) 0.0256(4) Uani 1 1 d . . .
N1 N 0.3448(7) 0.2997(2) 0.2942(4) 0.0311(18) Uani 1 1 d . . .
N2 N 0.3236(7) 0.3318(2) 0.1813(4) 0.0278(17) Uani 1 1 d . . .
N3 N -0.1160(6) 0.4048(2) 0.1745(4) 0.0316(18) Uani 1 1 d . . .
N4 N -0.0669(7) 0.4414(2) 0.2823(4) 0.0311(18) Uani 1 1 d . . .
N5 N -0.0396(7) 0.2888(2) 0.2988(4) 0.0306(18) Uani 1 1 d . . .
N6 N -0.0832(7) 0.2472(3) 0.2687(5) 0.0390(19) Uani 1 1 d . . .
N7 N -0.0365(7) 0.2448(3) 0.2063(4) 0.0372(19) Uani 1 1 d . . .
N8 N 0.0378(7) 0.2814(2) 0.1968(4) 0.0304(18) Uani 1 1 d . . .
N9 N 0.3217(7) 0.4537(2) 0.2859(4) 0.0326(18) Uani 1 1 d . . .
N10 N 0.3420(7) 0.4930(3) 0.2496(5) 0.044(2) Uani 1 1 d . . .
N11 N 0.2491(7) 0.4932(3) 0.1897(5) 0.040(2) Uani 1 1 d . . .
N12 N 0.1696(7) 0.4567(3) 0.1850(4) 0.040(2) Uani 1 1 d . . .
C1 C 0.2783(8) 0.3324(3) 0.2475(5) 0.030(2) Uani 1 1 d . . .
C2 C 0.4342(8) 0.2772(3) 0.2576(5) 0.033(2) Uani 1 1 d . . .
C3 C 0.5196(9) 0.2393(3) 0.2796(6) 0.043(3) Uani 1 1 d . . .
H3 H 0.5291 0.2250 0.3283 0.051 Uiso 1 1 calc R . .
C4 C 0.5878(9) 0.2245(3) 0.2268(6) 0.043(3) Uani 1 1 d . . .
H4 H 0.6448 0.1988 0.2393 0.051 Uiso 1 1 calc R . .
C5 C 0.5766(9) 0.2455(3) 0.1559(6) 0.043(3) Uani 1 1 d . . .
H5 H 0.6254 0.2338 0.1213 0.052 Uiso 1 1 calc R . .
C6 C 0.4954(9) 0.2832(3) 0.1348(6) 0.045(3) Uani 1 1 d . . .
H6 H 0.4896 0.2983 0.0870 0.054 Uiso 1 1 calc R . .
C7 C 0.4232(9) 0.2979(3) 0.1865(6) 0.038(2) Uani 1 1 d . . .
C8 C 0.3174(9) 0.2856(3) 0.3691(5) 0.038(2) Uani 1 1 d . . .
H8 H 0.2517 0.3079 0.3806 0.045 Uiso 1 1 calc R . .
C9 C 0.2576(9) 0.2358(3) 0.3647(6) 0.048(3) Uani 1 1 d . . .
H9A H 0.2002 0.2316 0.3152 0.071 Uiso 1 1 calc R . .
H9B H 0.2094 0.2321 0.4054 0.071 Uiso 1 1 calc R . .
H9C H 0.3254 0.2122 0.3708 0.071 Uiso 1 1 calc R . .
C10 C 0.4357(10) 0.2901(4) 0.4348(5) 0.051(3) Uani 1 1 d . . .
H10A H 0.4972 0.2654 0.4299 0.076 Uiso 1 1 calc R . .
H10B H 0.4093 0.2869 0.4838 0.076 Uiso 1 1 calc R . .
H10C H 0.4753 0.3209 0.4321 0.076 Uiso 1 1 calc R . .
C11 C 0.2680(9) 0.3592(3) 0.1122(5) 0.034(2) Uani 1 1 d . . .
H11 H 0.1958 0.3778 0.1247 0.041 Uiso 1 1 calc R . .
C12 C 0.2108(10) 0.3267(4) 0.0448(5) 0.048(3) Uani 1 1 d . . .
H12A H 0.2786 0.3075 0.0310 0.071 Uiso 1 1 calc R . .
H12B H 0.1708 0.3457 0.0010 0.071 Uiso 1 1 calc R . .
H12C H 0.1467 0.3061 0.0598 0.071 Uiso 1 1 calc R . .
C13 C 0.3637(10) 0.3946(4) 0.0915(6) 0.055(3) Uani 1 1 d . . .
H13A H 0.3951 0.4149 0.1354 0.082 Uiso 1 1 calc R . .
H13B H 0.3216 0.4137 0.0483 0.082 Uiso 1 1 calc R . .
H13C H 0.4354 0.3777 0.0777 0.082 Uiso 1 1 calc R . .
C14 C -0.0289(8) 0.4067(3) 0.2398(5) 0.0259(19) Uani 1 1 d . . .
C15 C -0.2145(8) 0.4384(3) 0.1724(5) 0.030(2) Uani 1 1 d . . .
C16 C -0.3239(8) 0.4503(3) 0.1178(6) 0.044(3) Uani 1 1 d . . .
H16 H -0.3487 0.4337 0.0713 0.052 Uiso 1 1 calc R . .
C17 C -0.3917(9) 0.4874(4) 0.1366(8) 0.057(3) Uani 1 1 d . . .
H17 H -0.4646 0.4971 0.1004 0.068 Uiso 1 1 calc R . .
C18 C -0.3623(10) 0.5120(4) 0.2043(7) 0.052(3) Uani 1 1 d . . .
H18 H -0.4142 0.5377 0.2127 0.063 Uiso 1 1 calc R . .
C19 C -0.2562(9) 0.4994(3) 0.2612(7) 0.048(3) Uani 1 1 d . . .
H19 H -0.2360 0.5151 0.3089 0.057 Uiso 1 1 calc R . .
C20 C -0.1825(8) 0.4619(3) 0.2423(5) 0.033(2) Uani 1 1 d . . .
C21 C -0.1042(8) 0.3736(3) 0.1086(5) 0.035(2) Uani 1 1 d . . .
H21 H -0.0227 0.3556 0.1234 0.042 Uiso 1 1 calc R . .
C22 C -0.0943(10) 0.4038(4) 0.0386(5) 0.051(3) Uani 1 1 d . . .
H22A H -0.1723 0.4223 0.0234 0.076 Uiso 1 1 calc R . .
H22B H -0.0836 0.3833 -0.0036 0.076 Uiso 1 1 calc R . .
H22C H -0.0209 0.4249 0.0514 0.076 Uiso 1 1 calc R . .
C23 C -0.2136(9) 0.3379(3) 0.0929(6) 0.045(3) Uani 1 1 d . . .
H23A H -0.2123 0.3188 0.1385 0.068 Uiso 1 1 calc R . .
H23B H -0.2033 0.3176 0.0505 0.068 Uiso 1 1 calc R . .
H23C H -0.2951 0.3546 0.0797 0.068 Uiso 1 1 calc R . .
C24 C 0.0044(9) 0.4579(3) 0.3576(5) 0.039(2) Uani 1 1 d . . .
H24 H 0.0795 0.4366 0.3722 0.047 Uiso 1 1 calc R . .
C25 C -0.0734(10) 0.4539(4) 0.4212(6) 0.052(3) Uani 1 1 d . . .
H25A H -0.1402 0.4779 0.4136 0.078 Uiso 1 1 calc R . .
H25B H -0.0168 0.4585 0.4709 0.078 Uiso 1 1 calc R . .
H25C H -0.1124 0.4227 0.4194 0.078 Uiso 1 1 calc R . .
C26 C 0.0585(10) 0.5081(3) 0.3530(6) 0.050(3) Uani 1 1 d . . .
H26A H 0.0979 0.5105 0.3083 0.074 Uiso 1 1 calc R . .
H26B H 0.1225 0.5146 0.3991 0.074 Uiso 1 1 calc R . .
H26C H -0.0109 0.5310 0.3486 0.074 Uiso 1 1 calc R . .
C27 C 0.0373(8) 0.3114(3) 0.2545(5) 0.031(2) Uani 1 1 d . . .
C28 C -0.0893(8) 0.3035(3) 0.3697(5) 0.035(2) Uani 1 1 d . . .
C29 C 0.0153(9) 0.3313(3) 0.4221(5) 0.043(2) Uani 1 1 d . . .
H29A H 0.0901 0.3112 0.4381 0.064 Uiso 1 1 calc R . .
H29B H -0.0161 0.3418 0.4671 0.064 Uiso 1 1 calc R . .
H29C H 0.0387 0.3586 0.3947 0.064 Uiso 1 1 calc R . .
C30 C -0.2102(8) 0.3330(3) 0.3405(6) 0.040(2) Uani 1 1 d . . .
H30A H -0.2426 0.3454 0.3840 0.060 Uiso 1 1 calc R . .
H30B H -0.2755 0.3132 0.3095 0.060 Uiso 1 1 calc R . .
H30C H -0.1894 0.3591 0.3096 0.060 Uiso 1 1 calc R . .
C31 C -0.1208(10) 0.2590(4) 0.4124(6) 0.053(3) Uani 1 1 d . . .
H31A H -0.0489 0.2371 0.4186 0.080 Uiso 1 1 calc R . .
H31B H -0.1972 0.2439 0.3828 0.080 Uiso 1 1 calc R . .
H31C H -0.1363 0.2679 0.4625 0.080 Uiso 1 1 calc R . .
C32 C -0.0647(11) 0.2053(3) 0.1524(6) 0.056(3) Uani 1 1 d . . .
H32A H -0.1151 0.1817 0.1730 0.084 Uiso 1 1 calc R . .
H32B H 0.0153 0.1912 0.1449 0.084 Uiso 1 1 calc R . .
H32C H -0.1131 0.2167 0.1035 0.084 Uiso 1 1 calc R . .
C33 C 0.2148(8) 0.4288(3) 0.2464(5) 0.029(2) Uani 1 1 d . . .
C34 C 0.4205(8) 0.4413(3) 0.3578(5) 0.034(2) Uani 1 1 d . . .
C35 C 0.3529(10) 0.4182(4) 0.4138(6) 0.053(3) Uani 1 1 d . . .
H35A H 0.3116 0.3894 0.3915 0.080 Uiso 1 1 calc R . .
H35B H 0.2883 0.4397 0.4260 0.080 Uiso 1 1 calc R . .
H35C H 0.4146 0.4106 0.4604 0.080 Uiso 1 1 calc R . .
C36 C 0.5202(9) 0.4103(3) 0.3339(6) 0.042(3) Uani 1 1 d . . .
H36A H 0.5828 0.4007 0.3791 0.064 Uiso 1 1 calc R . .
H36B H 0.5633 0.4277 0.2992 0.064 Uiso 1 1 calc R . .
H36C H 0.4791 0.3824 0.3080 0.064 Uiso 1 1 calc R . .
C37 C 0.4818(10) 0.4881(3) 0.3926(6) 0.052(3) Uani 1 1 d . . .
H37A H 0.4146 0.5094 0.4017 0.078 Uiso 1 1 calc R . .
H37B H 0.5287 0.5027 0.3571 0.078 Uiso 1 1 calc R . .
H37C H 0.5404 0.4815 0.4409 0.078 Uiso 1 1 calc R . .
C38 C 0.2330(12) 0.5309(4) 0.1333(7) 0.078(4) Uani 1 1 d . . .
H38A H 0.2959 0.5556 0.1504 0.117 Uiso 1 1 calc R . .
H38B H 0.1469 0.5440 0.1273 0.117 Uiso 1 1 calc R . .
H38C H 0.2453 0.5184 0.0844 0.117 Uiso 1 1 calc R . .
C1S C 0.1426(19) 0.0948(6) 0.3445(12) 0.135(7) Uani 1 1 d U . .
H1S1 H 0.2248 0.1109 0.3632 0.162 Uiso 1 1 calc R . .
H1S2 H 0.1451 0.0808 0.2942 0.162 Uiso 1 1 calc R . .
Cl1 Cl 0.1222(4) 0.04895(14) 0.4101(3) 0.1034(13) Uani 1 1 d . . .
Cl2 Cl 0.0206(6) 0.13479(19) 0.3347(3) 0.143(2) Uani 1 1 d . . .
C2S C 0.6594(14) 0.6427(4) 0.3600(8) 0.083(4) Uani 1 1 d . . .
H2S1 H 0.6344 0.6375 0.3044 0.099 Uiso 1 1 calc R . .
H2S2 H 0.5807 0.6438 0.3810 0.099 Uiso 1 1 calc R . .
Cl3 Cl 0.7384(3) 0.69518(13) 0.3770(3) 0.0995(14) Uani 1 1 d . . .
Cl4 Cl 0.7554(6) 0.59547(14) 0.4018(3) 0.1329(19) Uani 1 1 d . . .
B1 B 0.5318(12) 0.1299(5) 0.4054(7) 0.049(3) Uani 1 1 d . . .
F1 F 0.5035(8) 0.1644(2) 0.4492(4) 0.089(2) Uani 1 1 d . . .
F2 F 0.5561(7) 0.0877(2) 0.4416(4) 0.074(2) Uani 1 1 d . . .
F3 F 0.6473(8) 0.1435(3) 0.3848(6) 0.120(3) Uani 1 1 d . . .
F4 F 0.4444(9) 0.1263(2) 0.3386(4) 0.109(3) Uani 1 1 d . . .
B2 B 0.2883(13) 0.6140(5) 0.4366(8) 0.046(4) Uani 0.655(18) 1 d PD A 1
F5 F 0.2957(15) 0.5738(5) 0.4775(9) 0.074(5) Uani 0.655(18) 1 d PD A 1
F6 F 0.4080(13) 0.6274(6) 0.4304(10) 0.144(8) Uani 0.655(18) 1 d PD A 1
F7 F 0.2369(18) 0.6486(6) 0.4730(8) 0.112(9) Uani 0.655(18) 1 d PD A 1
F8 F 0.2154(16) 0.6071(5) 0.3656(7) 0.102(8) Uani 0.655(18) 1 d PD A 1
B2A B 0.264(2) 0.6206(8) 0.4329(14) 0.046(4) Uani 0.345(18) 1 d PD A 2
F5A F 0.329(3) 0.5846(12) 0.471(2) 0.13(2) Uani 0.345(18) 1 d PDU A 2
F6A F 0.286(3) 0.6219(12) 0.3613(16) 0.116(14) Uani 0.345(18) 1 d PDU A 2
F7A F 0.304(3) 0.6612(10) 0.468(2) 0.111(15) Uani 0.345(18) 1 d PDU A 2
F8A F 0.1387(17) 0.6156(8) 0.4309(16) 0.096(10) Uani 0.345(18) 1 d PDU A 2

loop_
_atom_site_aniso_label
_atom_site_aniso_U_11
_atom_site_aniso_U_22
_atom_site_aniso_U_33
_atom_site_aniso_U_23
_atom_site_aniso_U_13
_atom_site_aniso_U_12
Ni1 0.0204(6) 0.0292(6) 0.0273(6) 0.0018(5) 0.0054(4) 0.0019(5)
N1 0.028(4) 0.032(4) 0.036(4) 0.000(3) 0.013(4) -0.001(3)
N2 0.030(4) 0.031(4) 0.024(4) 0.005(3) 0.009(3) 0.001(3)
N3 0.021(4) 0.032(4) 0.042(5) 0.000(4) 0.008(4) 0.000(3)
N4 0.025(4) 0.034(4) 0.031(4) 0.001(3) -0.003(3) 0.001(3)
N5 0.031(4) 0.022(4) 0.036(4) 0.000(3) 0.000(4) 0.003(3)
N6 0.030(4) 0.039(5) 0.048(5) -0.004(4) 0.006(4) -0.007(4)
N7 0.037(5) 0.034(4) 0.039(5) -0.008(4) 0.006(4) -0.001(4)
N8 0.029(4) 0.030(4) 0.031(4) -0.005(3) 0.003(3) -0.003(3)
N9 0.028(4) 0.029(4) 0.037(4) -0.002(4) -0.002(4) 0.000(3)
N10 0.033(5) 0.040(5) 0.058(6) 0.010(4) 0.006(4) -0.003(4)
N11 0.029(4) 0.041(5) 0.052(5) 0.018(4) 0.014(4) 0.002(4)
N12 0.043(5) 0.037(5) 0.041(5) 0.011(4) 0.008(4) 0.002(4)
C1 0.025(5) 0.032(5) 0.028(5) 0.002(4) -0.005(4) 0.001(4)
C2 0.027(5) 0.040(5) 0.031(5) -0.006(4) 0.000(4) -0.009(4)
C3 0.046(6) 0.028(5) 0.054(7) 0.008(5) 0.009(5) 0.004(5)
C4 0.029(5) 0.043(6) 0.056(7) -0.007(5) 0.007(5) 0.000(4)
C5 0.029(5) 0.049(6) 0.055(7) -0.017(5) 0.017(5) -0.009(5)
C6 0.038(6) 0.049(6) 0.048(6) -0.008(5) 0.010(5) -0.007(5)
C7 0.036(6) 0.036(5) 0.044(6) -0.005(5) 0.011(5) 0.004(4)
C8 0.035(5) 0.047(6) 0.034(5) 0.007(5) 0.012(4) 0.019(5)
C9 0.039(6) 0.038(6) 0.063(7) 0.017(5) 0.003(5) 0.004(5)
C10 0.052(7) 0.064(7) 0.035(6) 0.013(5) 0.004(5) 0.017(5)
C11 0.038(5) 0.033(5) 0.034(5) 0.000(4) 0.013(4) 0.006(4)
C12 0.048(6) 0.064(7) 0.031(5) -0.008(5) 0.010(5) -0.002(5)
C13 0.053(7) 0.056(7) 0.061(7) 0.021(6) 0.028(6) -0.005(5)
C14 0.023(5) 0.035(5) 0.020(4) -0.002(4) 0.004(4) -0.005(4)
C15 0.024(5) 0.039(5) 0.031(5) 0.007(4) 0.018(4) -0.004(4)
C16 0.021(5) 0.044(6) 0.061(7) 0.012(5) -0.005(5) 0.003(4)
C17 0.022(5) 0.045(6) 0.103(10) 0.024(7) 0.009(6) 0.010(5)
C18 0.040(6) 0.040(6) 0.086(9) 0.001(6) 0.033(6) 0.008(5)
C19 0.036(6) 0.039(6) 0.071(8) 0.004(5) 0.019(6) 0.006(5)
C20 0.020(4) 0.027(5) 0.051(6) 0.005(4) 0.009(4) -0.004(4)
C21 0.026(5) 0.054(6) 0.026(5) 0.000(5) 0.006(4) 0.001(4)
C22 0.046(6) 0.073(7) 0.034(6) 0.010(5) 0.009(5) 0.001(6)
C23 0.035(6) 0.055(6) 0.042(6) -0.010(5) -0.001(5) -0.007(5)
C24 0.026(5) 0.047(6) 0.044(6) -0.008(5) 0.010(5) -0.003(4)
C25 0.059(7) 0.051(6) 0.049(6) -0.014(5) 0.022(6) -0.005(5)
C26 0.044(6) 0.050(6) 0.056(7) -0.020(5) 0.014(5) 0.000(5)
C27 0.026(5) 0.035(5) 0.032(5) 0.009(4) 0.005(4) 0.006(4)
C28 0.030(5) 0.037(5) 0.042(6) 0.004(4) 0.014(4) -0.003(4)
C29 0.041(6) 0.053(6) 0.034(5) 0.000(5) 0.009(5) 0.007(5)
C30 0.031(5) 0.045(6) 0.047(6) -0.014(5) 0.014(5) -0.002(4)
C31 0.054(7) 0.053(7) 0.056(7) 0.012(6) 0.019(6) -0.005(5)
C32 0.062(7) 0.042(6) 0.061(7) -0.013(5) 0.007(6) -0.006(5)
C33 0.030(5) 0.029(5) 0.033(5) 0.001(4) 0.017(4) 0.001(4)
C34 0.023(5) 0.035(5) 0.044(6) 0.003(4) 0.004(4) 0.005(4)
C35 0.054(7) 0.066(7) 0.038(6) 0.002(5) 0.006(5) 0.004(6)
C36 0.036(6) 0.045(6) 0.043(6) 0.001(5) 0.001(5) 0.010(5)
C37 0.045(6) 0.044(6) 0.062(7) -0.021(5) 0.000(6) -0.008(5)
C38 0.069(8) 0.066(8) 0.099(10) 0.055(8) 0.018(8) -0.006(7)
C1S 0.153(13) 0.098(11) 0.187(15) -0.030(11) 0.112(12) 0.000(10)
Cl1 0.088(3) 0.087(3) 0.144(4) -0.010(3) 0.045(3) 0.013(2)
Cl2 0.153(5) 0.134(4) 0.131(4) 0.019(3) 0.002(4) -0.004(4)
C2S 0.107(11) 0.063(8) 0.081(9) 0.010(7) 0.026(8) 0.009(8)
Cl3 0.065(2) 0.073(2) 0.153(4) 0.016(2) 0.005(2) 0.0060(18)
Cl4 0.214(6) 0.070(3) 0.115(3) -0.002(2) 0.033(4) 0.029(3)
B1 0.051(8) 0.061(8) 0.033(6) -0.012(7) 0.006(6) 0.005(7)
F1 0.117(6) 0.074(5) 0.070(5) -0.011(4) 0.007(5) 0.037(4)
F2 0.100(5) 0.053(4) 0.069(4) 0.018(3) 0.014(4) 0.021(4)
F3 0.089(6) 0.136(8) 0.143(8) 0.049(6) 0.045(6) 0.005(5)
F4 0.154(8) 0.062(5) 0.084(5) 0.001(4) -0.038(5) -0.020(5)
B2 0.052(10) 0.039(9) 0.044(8) 0.013(7) 0.000(8) 0.025(8)
F5 0.069(8) 0.063(8) 0.084(10) 0.034(7) 0.005(7) 0.003(7)
F6 0.112(13) 0.170(16) 0.162(16) 0.008(13) 0.057(12) -0.067(12)
F7 0.17(2) 0.095(13) 0.074(10) 0.008(9) 0.036(13) 0.059(14)
F8 0.156(17) 0.074(9) 0.054(9) 0.004(7) -0.033(10) -0.005(10)
B2A 0.052(10) 0.039(9) 0.044(8) 0.013(7) 0.000(8) 0.025(8)
F5A 0.13(3) 0.12(3) 0.14(3) 0.04(2) 0.00(2) 0.01(2)
F6A 0.14(3) 0.14(2) 0.092(19) 0.056(17) 0.081(19) 0.027(18)
F7A 0.13(2) 0.085(18) 0.11(2) -0.014(15) -0.010(17) -0.048(17)
F8A 0.077(15) 0.096(17) 0.12(2) 0.028(15) 0.029(14) -0.003(12)

loop_
_atom_type_symbol
_atom_type_description
_atom_type_scat_dispersion_real
_atom_type_scat_dispersion_imag
_atom_type_scat_source
C C 0.0033 0.0016 'International Tables Vol C Tables 4.2.6.8 and 6.1.1.4'
H H 0.0000 0.0000 'International Tables Vol C Tables 4.2.6.8 and 6.1.1.4'
B B 0.0013 0.0007 'International Tables Vol C Tables 4.2.6.8 and 6.1.1.4'
N N 0.0061 0.0033 'International Tables Vol C Tables 4.2.6.8 and 6.1.1.4'
F F 0.0171 0.0103 'International Tables Vol C Tables 4.2.6.8 and 6.1.1.4'
Ni Ni 0.3393 1.1124 'International Tables Vol C Tables 4.2.6.8 and 6.1.1.4'
Cl Cl 0.1484 0.1585 'International Tables Vol C Tables 4.2.6.8 and 6.1.1.4'

loop_
_geom_angle_atom_site_label_1
_geom_angle_atom_site_label_2
_geom_angle_atom_site_label_3
_geom_angle
C27 Ni1 C33 172.7(4)
C27 Ni1 C14 92.4(4)
C33 Ni1 C14 86.2(3)
C27 Ni1 C1 86.7(4)
C33 Ni1 C1 92.8(4)
C14 Ni1 C1 165.8(3)
C1 N1 C2 110.2(7)
C1 N1 C8 124.7(7)
C2 N1 C8 124.8(7)
C1 N2 C7 110.0(7)
C1 N2 C11 124.3(7)
C7 N2 C11 125.4(7)
C14 N3 C15 112.2(7)
C14 N3 C21 123.7(7)
C15 N3 C21 123.9(7)
C14 N4 C20 110.1(7)
C14 N4 C24 125.6(7)
C20 N4 C24 124.2(7)
N6 N5 C27 111.8(7)
N6 N5 C28 115.0(7)
C27 N5 C28 133.1(7)
N7 N6 N5 103.0(7)
N6 N7 N8 113.8(7)
N6 N7 C32 122.2(8)
N8 N7 C32 124.0(8)
C27 N8 N7 107.6(8)
N10 N9 C33 111.9(7)
N10 N9 C34 116.7(7)
C33 N9 C34 131.1(7)
N11 N10 N9 103.4(7)
N10 N11 N12 114.7(7)
N10 N11 C38 122.3(8)
N12 N11 C38 122.9(8)
N11 N12 C33 106.5(7)
N1 C1 N2 107.0(7)
N1 C1 Ni1 131.0(7)
N2 C1 Ni1 121.5(6)
C7 C2 N1 107.0(8)
C7 C2 C3 120.6(9)
N1 C2 C3 132.3(9)
C4 C3 C2 116.4(9)
C3 C4 C5 122.6(9)
C6 C5 C4 121.3(10)
C5 C6 C7 117.1(10)
C6 C7 C2 122.0(9)
C6 C7 N2 132.1(9)
C2 C7 N2 105.8(8)
N1 C8 C10 112.5(8)
N1 C8 C9 110.9(7)
C10 C8 C9 112.3(7)
N2 C11 C13 111.8(7)
N2 C11 C12 111.4(7)
C13 C11 C12 112.6(8)
N3 C14 N4 106.5(7)
N3 C14 Ni1 123.0(6)
N4 C14 Ni1 130.1(6)
C20 C15 C16 121.6(9)
C20 C15 N3 104.6(7)
C16 C15 N3 133.8(9)
C17 C16 C15 115.3(10)
C16 C17 C18 124.9(10)
C17 C18 C19 120.9(9)
C20 C19 C18 115.3(10)
C15 C20 C19 122.0(8)
C15 C20 N4 106.5(8)
C19 C20 N4 131.4(9)
N3 C21 C23 110.7(7)
N3 C21 C22 109.9(8)
C23 C21 C22 113.3(7)
N4 C24 C25 113.0(7)
N4 C24 C26 111.9(8)
C25 C24 C26 111.7(8)
N8 C27 N5 103.7(7)
N8 C27 Ni1 119.4(7)
N5 C27 Ni1 136.8(7)
C29 C28 N5 108.5(7)
C29 C28 C30 112.9(8)
N5 C28 C30 106.0(7)
C29 C28 C31 109.0(8)
N5 C28 C31 109.3(8)
C30 C28 C31 111.1(8)
N12 C33 N9 103.4(7)
N12 C33 Ni1 119.1(6)
N9 C33 Ni1 137.5(6)
C35 C34 C36 113.3(8)
C35 C34 N9 108.5(7)
C36 C34 N9 107.7(7)
C35 C34 C37 109.1(8)
C36 C34 C37 110.4(8)
N9 C34 C37 107.6(7)
Cl2 C1S Cl1 111.0(10)
Cl3 C2S Cl4 111.4(8)
F1 B1 F2 114.5(10)
F1 B1 F4 112.1(10)
F2 B1 F4 112.3(10)
F1 B1 F3 105.5(11)
F2 B1 F3 105.8(10)
F4 B1 F3 105.8(10)
F5 B2 F7 109.9(11)
F5 B2 F6 109.1(11)
F7 B2 F6 108.3(11)
F5 B2 F8 109.9(10)
F7 B2 F8 110.0(11)
F6 B2 F8 109.6(11)
F5A B2A F8A 110.2(13)
F5A B2A F7A 109.5(13)
F8A B2A F7A 108.6(13)
F5A B2A F6A 109.8(13)
F8A B2A F6A 109.7(13)
F7A B2A F6A 109.1(13)

loop_
_geom_bond_atom_site_label_1
_geom_bond_atom_site_label_2
_geom_bond_distance
Ni1 C27 1.913(9)
Ni1 C33 1.923(8)
Ni1 C14 1.937(8)
Ni1 C1 1.947(9)
N1 C1 1.342(10)
N1 C2 1.403(11)
N1 C8 1.470(11)
N2 C1 1.356(11)
N2 C7 1.413(11)
N2 C11 1.469(10)
N3 C14 1.330(10)
N3 C15 1.404(11)
N3 C21 1.489(11)
N4 C14 1.346(10)
N4 C20 1.411(10)
N4 C24 1.471(11)
N5 N6 1.335(9)
N5 C27 1.395(11)
N5 C28 1.517(12)
N6 N7 1.303(10)
N7 N8 1.331(10)
N7 C32 1.460(11)
N8 C27 1.328(11)
N9 N10 1.321(10)
N9 C33 1.396(10)
N9 C34 1.520(10)
N10 N11 1.296(10)
N11 N12 1.322(10)
N11 C38 1.447(12)
N12 C33 1.352(10)
C2 C7 1.374(12)
C2 C3 1.406(12)
C3 C4 1.359(14)
C4 C5 1.374(14)
C5 C6 1.372(13)
C6 C7 1.373(13)
C8 C10 1.536(12)
C8 C9 1.538(13)
C11 C13 1.520(13)
C11 C12 1.532(12)
C15 C20 1.388(12)
C15 C16 1.395(12)
C16 C17 1.348(14)
C17 C18 1.368(15)
C18 C19 1.397(14)
C19 C20 1.396(13)
C21 C23 1.519(12)
C21 C22 1.527(12)
C24 C25 1.530(14)
C24 C26 1.536(13)
C28 C29 1.514(12)
C28 C30 1.527(12)
C28 C31 1.538(13)
C34 C35 1.487(13)
C34 C36 1.498(12)
C34 C37 1.545(12)
C1S Cl2 1.700(18)
C1S Cl1 1.782(18)
C2S Cl3 1.699(13)
C2S Cl4 1.748(13)
B1 F1 1.317(13)
B1 F2 1.353(14)
B1 F4 1.353(12)
B1 F3 1.401(15)
B2 F5 1.341(12)
B2 F7 1.346(13)
B2 F6 1.350(13)
B2 F8 1.352(13)
B2A F5A 1.332(15)
B2A F8A 1.333(15)
B2A F7A 1.334(15)
B2A F6A 1.337(15)
